data_4078074
loop_
_publ_author_name
'Kirillov, Evgeny'
'Roisnel, Thierry'
'Carpentier, Jean-Fran\,cois'

_publ_section_title
;
 Synthesis and Structural Diversity of Group 4 Metal Complexes with
 Multidentate Tethered Phenoxy-Amidine and Phenoxy-Amidinate Ligands
;
_journal_issue 8
_journal_name_full Organometallics
_journal_page_first 3228
_journal_paper_doi 10.1021/om300076j
_journal_volume 31
_journal_year 2012
_chemical_compound_source 'synthesis as described'
_chemical_formula_moiety 'C27 H41 N3 O, H2 O'
_chemical_formula_sum 'C27 H43 N3 O2'
_chemical_formula_weight 441.64
_chemical_name_systematic
;
 ?
;
_space_group_IT_number 14
_symmetry_cell_setting monoclinic
_symmetry_Int_Tables_number 14
_symmetry_space_group_name_Hall '-P 2yn'
_symmetry_space_group_name_H-M 'P 1 21/n 1'
_atom_sites_solution_hydrogens geom
_atom_sites_solution_primary direct
_atom_sites_solution_secondary difmap
_audit_conform_dict_location ftp://ftp.iucr.org/pub/cif_core.dic
_audit_conform_dict_name cif_core.dic
_audit_conform_dict_version 2.4
_audit_creation_date 2009-09-28T18:06:03-00:00
_audit_creation_method 'WinGX routine CIF_UPDATE'
_cell_angle_alpha 90
_cell_angle_beta 110.484(3)
_cell_angle_gamma 90
_cell_formula_units_Z 4
_cell_length_a 11.1435(6)
_cell_length_b 18.5950(11)
_cell_length_c 13.8363(9)
_cell_measurement_reflns_used 5539
_cell_measurement_temperature 150(2)
_cell_measurement_theta_max 27.08
_cell_measurement_theta_min 2.31
_cell_measurement_wavelength 0.71073
_cell_volume 2685.8(3)
_computing_cell_refinement 'Bruker SMART'
_computing_data_collection 'Bruker SAINT'
_computing_data_reduction 'Bruker SAINT'
_computing_molecular_graphics 'Ortep-3 for Windows (Farrugia, 1997)'
_computing_publication_material 'WinGX publication routines (Farrugia, 1999)'
_computing_structure_refinement 'SHELXL-97 (Sheldrick, 1997)'
_computing_structure_solution 'SIR97 (Altomare et al., 1999)'
_diffrn_ambient_temperature 150(2)
_diffrn_detector 'CCD plate'
_diffrn_measured_fraction_theta_full 0.992
_diffrn_measured_fraction_theta_max 0.992
_diffrn_measurement_device_type 'APEXII, Bruker-AXS'
_diffrn_measurement_method 'CCD rotation images, thin slices'
_diffrn_radiation_monochromator graphite
_diffrn_radiation_probe x-ray
_diffrn_radiation_type MoK\a
_diffrn_radiation_wavelength 0.71073
_diffrn_reflns_av_R_equivalents 0.0563
_diffrn_reflns_av_unetI/netI 0.0541
_diffrn_reflns_limit_h_max 14
_diffrn_reflns_limit_h_min -13
_diffrn_reflns_limit_k_max 24
_diffrn_reflns_limit_k_min -23
_diffrn_reflns_limit_l_max 17
_diffrn_reflns_limit_l_min -17
_diffrn_reflns_number 22952
_diffrn_reflns_theta_full 27.48
_diffrn_reflns_theta_max 27.48
_diffrn_reflns_theta_min 1.92
_exptl_absorpt_coefficient_mu 0.069
_exptl_absorpt_correction_T_max 0.996
_exptl_absorpt_correction_T_min 0.918
_exptl_absorpt_correction_type multi-scan
_exptl_absorpt_process_details
;
  [Sheldrick, G.M. (2002). SADABS Bruker AXS Inc., Madison, Wisconsin, USA]
;
_exptl_crystal_colour colourless
_exptl_crystal_density_diffrn 1.092
_exptl_crystal_density_method 'not measured'
_exptl_crystal_description plate
_exptl_crystal_F_000 968
_exptl_crystal_size_max 0.48
_exptl_crystal_size_mid 0.33
_exptl_crystal_size_min 0.06
_refine_diff_density_max 0.228
_refine_diff_density_min -0.217
_refine_diff_density_rms 0.045
_refine_ls_extinction_method none
_refine_ls_goodness_of_fit_ref 1.038
_refine_ls_hydrogen_treatment mixed
_refine_ls_matrix_type full
_refine_ls_number_parameters 327
_refine_ls_number_reflns 6115
_refine_ls_number_restraints 0
_refine_ls_restrained_S_all 1.038
_refine_ls_R_factor_all 0.0763
_refine_ls_R_factor_gt 0.0523
_refine_ls_shift/su_max 0.001
_refine_ls_shift/su_mean 0
_refine_ls_structure_factor_coef Fsqd
_refine_ls_weighting_details 'calc w=1/[\s^2^(Fo^2^)+(0.0675P)^2^+0.5360P] where P=(Fo^2^+2Fc^2^)/3'
_refine_ls_weighting_scheme calc
_refine_ls_wR_factor_gt 0.1276
_refine_ls_wR_factor_ref 0.1491
_reflns_number_gt 4510
_reflns_number_total 6115
_reflns_threshold_expression >2sigma(I)
_cod_data_source_file om300076j_si_001.cif
_cod_data_source_block (LON(Ph)NiPr)H2
_cod_original_sg_symbol_H-M 'P 21/n'
_cod_database_code 4078074

loop_
_symmetry_equiv_pos_as_xyz
'x, y, z'
'-x+1/2, y+1/2, -z+1/2'
'-x, -y, -z'
'x-1/2, -y-1/2, z-1/2'

loop_
_atom_site_label
_atom_site_type_symbol
_atom_site_fract_x
_atom_site_fract_y
_atom_site_fract_z
_atom_site_U_iso_or_equiv
_atom_site_adp_type
_atom_site_occupancy
_atom_site_symmetry_multiplicity
_atom_site_calc_flag
_atom_site_refinement_flags
_atom_site_disorder_assembly
_atom_site_disorder_group
C1 C 0.46193(13) 0.07127(8) 0.23366(11) 0.0237(3) Uani 1 1 d . . .
O2 O 0.61554(10) 0.15815(5) 0.32811(8) 0.0285(3) Uani 1 1 d . . .
C2 C 0.58991(13) 0.09483(8) 0.27776(11) 0.0236(3) Uani 1 1 d . . .
C4 C 0.68772(13) 0.05082(8) 0.26504(11) 0.0235(3) Uani 1 1 d . . .
C5 C 0.82859(14) 0.07621(8) 0.30536(13) 0.0289(3) Uani 1 1 d . . .
C6 C 0.91687(16) 0.02437(10) 0.27550(17) 0.0475(5) Uani 1 1 d . . .
H6A H 1.0051 0.0423 0.3028 0.071 Uiso 1 1 calc R . .
H6B H 0.889 0.0209 0.2002 0.071 Uiso 1 1 calc R . .
H6C H 0.9129 -0.0233 0.3045 0.071 Uiso 1 1 calc R . .
C7 C 0.84004(17) 0.14992(10) 0.25905(16) 0.0426(5) Uani 1 1 d . . .
H7A H 0.8036 0.1472 0.1836 0.064 Uiso 1 1 calc R . .
H7B H 0.9305 0.1636 0.2804 0.064 Uiso 1 1 calc R . .
H7C H 0.7933 0.186 0.2836 0.064 Uiso 1 1 calc R . .
C8 C 0.87781(16) 0.08196(11) 0.42305(14) 0.0414(4) Uani 1 1 d . . .
H8A H 0.8251 0.1165 0.4441 0.062 Uiso 1 1 calc R . .
H8B H 0.967 0.0984 0.4476 0.062 Uiso 1 1 calc R . .
H8C H 0.8728 0.0347 0.4528 0.062 Uiso 1 1 calc R . .
C9 C 0.65212(14) -0.01481(8) 0.21427(12) 0.0254(3) Uani 1 1 d . A .
H9 H 0.7178 -0.0444 0.2067 0.031 Uiso 1 1 calc R . .
C10 C 0.52596(14) -0.03988(8) 0.17382(11) 0.0254(3) Uani 1 1 d . . .
C11A C 0.49096(15) -0.11408(8) 0.12280(13) 0.0306(4) Uani 0.409(10) 1 d P A 1
C12A C 0.5770(13) -0.1304(6) 0.0617(10) 0.085(4) Uani 0.409(10) 1 d P A 1
H12A H 0.5522 -0.1766 0.0261 0.128 Uiso 0.409(10) 1 calc PR A 1
H12B H 0.6662 -0.1329 0.1086 0.128 Uiso 0.409(10) 1 calc PR A 1
H12C H 0.5683 -0.0923 0.0108 0.128 Uiso 0.409(10) 1 calc PR A 1
C13A C 0.5169(11) -0.1685(3) 0.2105(6) 0.064(2) Uani 0.409(10) 1 d P A 1
H13A H 0.471 -0.1539 0.2562 0.095 Uiso 0.409(10) 1 calc PR A 1
H13B H 0.6091 -0.1702 0.2499 0.095 Uiso 0.409(10) 1 calc PR A 1
H13C H 0.4874 -0.2161 0.1818 0.095 Uiso 0.409(10) 1 calc PR A 1
C14A C 0.3518(7) -0.1179(3) 0.0567(8) 0.059(3) Uani 0.409(10) 1 d P A 1
H14A H 0.2993 -0.1122 0.1001 0.089 Uiso 0.409(10) 1 calc PR A 1
H14B H 0.3336 -0.1646 0.0218 0.089 Uiso 0.409(10) 1 calc PR A 1
H14C H 0.3317 -0.0794 0.0052 0.089 Uiso 0.409(10) 1 calc PR A 1
C11B C 0.49096(15) -0.11408(8) 0.12280(13) 0.0306(4) Uani 0.591(10) 1 d P A 2
C12B C 0.6034(5) -0.1556(3) 0.1112(6) 0.0560(16) Uani 0.591(10) 1 d P A 2
H12D H 0.6656 -0.1666 0.1796 0.084 Uiso 0.591(10) 1 calc PR A 2
H12E H 0.6445 -0.1263 0.0727 0.084 Uiso 0.591(10) 1 calc PR A 2
H12F H 0.5721 -0.2005 0.0737 0.084 Uiso 0.591(10) 1 calc PR A 2
C13B C 0.4343(9) -0.1610(3) 0.1860(5) 0.070(2) Uani 0.591(10) 1 d P A 2
H13D H 0.4964 -0.166 0.2562 0.105 Uiso 0.591(10) 1 calc PR A 2
H13E H 0.4141 -0.2085 0.154 0.105 Uiso 0.591(10) 1 calc PR A 2
H13F H 0.3559 -0.1386 0.1886 0.105 Uiso 0.591(10) 1 calc PR A 2
C14B C 0.3933(5) -0.1053(2) 0.0121(4) 0.0510(13) Uani 0.591(10) 1 d P A 2
H14D H 0.3678 -0.1528 -0.0189 0.077 Uiso 0.591(10) 1 calc PR A 2
H14E H 0.4326 -0.0778 -0.0296 0.077 Uiso 0.591(10) 1 calc PR A 2
H14F H 0.3176 -0.0796 0.0145 0.077 Uiso 0.591(10) 1 calc PR A 2
C15 C 0.43162(14) 0.00545(8) 0.18373(12) 0.0257(3) Uani 1 1 d . A .
H15 H 0.3444 -0.009 0.1557 0.031 Uiso 1 1 calc R . .
N16 N 0.35703(11) 0.11442(7) 0.24299(10) 0.0261(3) Uani 1 1 d . . .
C17 C 0.32740(13) 0.10830(8) 0.33468(12) 0.0259(3) Uani 1 1 d . . .
C18 C 0.27182(15) 0.16516(9) 0.36999(13) 0.0305(4) Uani 1 1 d . . .
H18 H 0.251 0.2085 0.3314 0.037 Uiso 1 1 calc R . .
C19 C 0.24679(16) 0.15872(10) 0.46098(14) 0.0368(4) Uani 1 1 d . . .
H19 H 0.2089 0.1978 0.484 0.044 Uiso 1 1 calc R . .
C20 C 0.27634(16) 0.09605(10) 0.51874(14) 0.0395(4) Uani 1 1 d . . .
H20 H 0.2604 0.0922 0.5817 0.047 Uiso 1 1 calc R . .
C21 C 0.32942(16) 0.03931(10) 0.48304(14) 0.0413(4) Uani 1 1 d . . .
H21 H 0.3488 -0.0041 0.5215 0.05 Uiso 1 1 calc R . .
C22 C 0.35490(16) 0.04466(9) 0.39197(14) 0.0346(4) Uani 1 1 d . . .
H22 H 0.3911 0.005 0.3686 0.041 Uiso 1 1 calc R . .
C23 C 0.33135(14) 0.18110(8) 0.19003(11) 0.0256(3) Uani 1 1 d . . .
N24 N 0.42707(12) 0.22551(7) 0.20882(10) 0.0289(3) Uani 1 1 d . . .
H24 H 0.5249(19) 0.1990(10) 0.2684(16) 0.05 Uiso 1 1 d . . .
C25 C 0.42106(15) 0.29400(8) 0.15418(13) 0.032 Uani 1 1 d . . .
H25 H 0.3601 0.289 0.0817 0.038 Uiso 1 1 calc R . .
C26 C 0.55522(17) 0.30837(10) 0.15259(16) 0.0447(5) Uani 1 1 d . . .
H26A H 0.6157 0.3125 0.2235 0.067 Uiso 1 1 calc R . .
H26B H 0.5549 0.3533 0.1154 0.067 Uiso 1 1 calc R . .
H26C H 0.5811 0.2686 0.1178 0.067 Uiso 1 1 calc R . .
C27 C 0.37478(18) 0.35409(9) 0.20734(15) 0.0422(4) Uani 1 1 d . . .
H27A H 0.2909 0.3413 0.2105 0.063 Uiso 1 1 calc R . .
H27B H 0.3674 0.3988 0.1682 0.063 Uiso 1 1 calc R . .
H27C H 0.4363 0.3608 0.2774 0.063 Uiso 1 1 calc R . .
N28 N 0.21134(12) 0.19349(7) 0.12676(10) 0.0309(3) Uani 1 1 d . . .
H28 H 0.1908 0.2379 0.1053 0.037 Uiso 1 1 calc R . .
C29 C 0.11091(15) 0.13804(10) 0.09033(14) 0.037 Uani 1 1 d . . .
H29 H 0.117 0.1051 0.149 0.045 Uiso 1 1 calc R . .
C30 C -0.01877(17) 0.17539(12) 0.05567(17) 0.0528(5) Uani 1 1 d . . .
H30A H -0.0253 0.2051 0.1121 0.079 Uiso 1 1 calc R . .
H30B H -0.087 0.1392 0.0367 0.079 Uiso 1 1 calc R . .
H30C H -0.0275 0.206 -0.0041 0.079 Uiso 1 1 calc R . .
C31 C 0.12854(19) 0.09429(12) 0.00367(16) 0.0511(5) Uani 1 1 d . . .
H31A H 0.1216 0.126 -0.0546 0.077 Uiso 1 1 calc R . .
H31B H 0.0622 0.0571 -0.0185 0.077 Uiso 1 1 calc R . .
H31C H 0.2132 0.0715 0.0282 0.077 Uiso 1 1 calc R . .
O40 O 0.61098(13) 0.16968(8) 0.52252(11) 0.0462(3) Uani 1 1 d . . .
H40A H 0.6144(18) 0.1650(10) 0.4510(18) 0.05 Uiso 1 1 d . . .
H40B H 0.541(2) 0.1533(11) 0.5221(17) 0.05 Uiso 1 1 d . . .

loop_
_atom_site_aniso_label
_atom_site_aniso_U_11
_atom_site_aniso_U_22
_atom_site_aniso_U_33
_atom_site_aniso_U_23
_atom_site_aniso_U_13
_atom_site_aniso_U_12
C1 0.0225(7) 0.0259(8) 0.0227(7) 0.0045(6) 0.0079(6) 0.0006(6)
O2 0.0274(6) 0.0262(6) 0.0266(6) -0.0030(4) 0.0030(4) 0.0004(4)
C2 0.0267(7) 0.0236(8) 0.0184(7) 0.0017(6) 0.0054(6) -0.0012(6)
C4 0.0237(7) 0.0248(8) 0.0204(7) -0.0002(6) 0.0057(6) -0.0032(6)
C5 0.0226(7) 0.0294(8) 0.0332(9) -0.0046(7) 0.0078(6) -0.0041(6)
C6 0.0274(9) 0.0460(11) 0.0714(14) -0.0219(10) 0.0201(9) -0.0072(8)
C7 0.0334(9) 0.0404(10) 0.0540(12) -0.0004(9) 0.0153(8) -0.0118(7)
C8 0.0252(8) 0.0555(12) 0.0360(10) -0.0049(8) 0.0015(7) -0.0018(8)
C9 0.0258(8) 0.0264(8) 0.0243(8) 0.0005(6) 0.0091(6) -0.0008(6)
C10 0.0292(8) 0.0238(8) 0.0214(7) 0.0020(6) 0.0066(6) -0.0045(6)
C11A 0.0299(8) 0.0257(8) 0.0333(9) -0.0032(7) 0.0075(7) -0.0062(6)
C12A 0.129(9) 0.056(6) 0.108(8) -0.063(5) 0.087(8) -0.049(6)
C13A 0.088(6) 0.023(3) 0.066(4) -0.002(2) 0.010(4) -0.008(4)
C14A 0.051(4) 0.033(3) 0.064(5) -0.017(3) -0.016(3) -0.005(2)
C11B 0.0299(8) 0.0257(8) 0.0333(9) -0.0032(7) 0.0075(7) -0.0062(6)
C12B 0.042(2) 0.031(3) 0.091(4) -0.019(2) 0.018(2) -0.0064(17)
C13B 0.126(6) 0.035(2) 0.070(4) -0.010(2) 0.061(4) -0.038(3)
C14B 0.054(3) 0.043(2) 0.039(2) -0.0119(18) -0.0045(18) 0.0004(18)
C15 0.0225(7) 0.0270(8) 0.0252(8) 0.0037(6) 0.0052(6) -0.0052(6)
N16 0.0236(6) 0.0277(7) 0.0270(7) 0.0071(5) 0.0087(5) 0.0023(5)
C17 0.0194(7) 0.0320(8) 0.0253(8) 0.0057(6) 0.0064(6) -0.0013(6)
C18 0.0320(8) 0.0298(9) 0.0297(9) 0.0056(7) 0.0109(7) 0.0030(6)
C19 0.0393(10) 0.0401(10) 0.0340(10) 0.0016(7) 0.0165(8) 0.0050(7)
C20 0.0353(9) 0.0552(11) 0.0310(9) 0.0131(8) 0.0152(7) 0.0076(8)
C21 0.0383(10) 0.0471(11) 0.0429(11) 0.0229(9) 0.0197(8) 0.0128(8)
C22 0.0333(9) 0.0342(9) 0.0399(10) 0.0123(7) 0.0175(7) 0.0073(7)
C23 0.0259(8) 0.0301(8) 0.0211(7) 0.0046(6) 0.0088(6) 0.0018(6)
N24 0.0275(7) 0.0275(7) 0.0280(7) 0.0079(5) 0.0050(5) -0.0008(5)
C25 0.03 0.029 0.032 0.007 0.005 -0.004
C26 0.0350(10) 0.0430(11) 0.0540(12) 0.0139(9) 0.0127(8) -0.0065(8)
C27 0.0442(10) 0.0326(10) 0.0420(11) 0.0026(8) 0.0053(8) -0.0010(8)
N28 0.0239(7) 0.0344(8) 0.0308(7) 0.0107(6) 0.0050(5) -0.0009(5)
C29 0.027 0.047 0.033 0.01 0.005 -0.009
C30 0.0251(9) 0.0730(14) 0.0570(13) 0.0105(11) 0.0102(8) -0.0049(9)
C31 0.0423(10) 0.0604(13) 0.0427(11) -0.0027(10) 0.0049(9) -0.0068(9)
O40 0.0360(7) 0.0651(9) 0.0356(7) -0.0178(6) 0.0101(6) -0.0110(6)

loop_
_atom_type_symbol
_atom_type_description
_atom_type_scat_dispersion_real
_atom_type_scat_dispersion_imag
_atom_type_scat_source
C C 0.0033 0.0016 'International Tables Vol C Tables 4.2.6.8 and 6.1.1.4'
H H 0 0 'International Tables Vol C Tables 4.2.6.8 and 6.1.1.4'
N N 0.0061 0.0033 'International Tables Vol C Tables 4.2.6.8 and 6.1.1.4'
O O 0.0106 0.006 'International Tables Vol C Tables 4.2.6.8 and 6.1.1.4'

loop_
_geom_angle_atom_site_label_1
_geom_angle_atom_site_label_2
_geom_angle_atom_site_label_3
_geom_angle
C15 C1 C2 121.49(13)
C15 C1 N16 117.75(12)
C2 C1 N16 120.71(13)
C2 O2 H24 101.8(8)
O2 C2 C1 119.64(13)
O2 C2 C4 122.28(13)
C1 C2 C4 118.06(13)
C9 C4 C2 118.07(13)
C9 C4 C5 121.56(13)
C2 C4 C5 120.36(13)
C8 C5 C6 107.82(14)
C8 C5 C7 109.29(14)
C6 C5 C7 107.06(14)
C8 C5 C4 110.27(13)
C6 C5 C4 112.17(13)
C7 C5 C4 110.13(13)
C5 C6 H6A 109.5
C5 C6 H6B 109.5
H6A C6 H6B 109.5
C5 C6 H6C 109.5
H6A C6 H6C 109.5
H6B C6 H6C 109.5
C5 C7 H7A 109.5
C5 C7 H7B 109.5
H7A C7 H7B 109.5
C5 C7 H7C 109.5
H7A C7 H7C 109.5
H7B C7 H7C 109.5
C5 C8 H8A 109.5
C5 C8 H8B 109.5
H8A C8 H8B 109.5
C5 C8 H8C 109.5
H8A C8 H8C 109.5
H8B C8 H8C 109.5
C4 C9 C10 124.20(14)
C4 C9 H9 117.9
C10 C9 H9 117.9
C15 C10 C9 116.55(14)
C15 C10 C11A 120.67(13)
C9 C10 C11A 122.76(14)
C14A C11A C12A 111.8(5)
C14A C11A C13A 108.7(4)
C12A C11A C13A 109.3(5)
C14A C11A C10 111.3(3)
C12A C11A C10 109.1(3)
C13A C11A C10 106.4(3)
H12D C12B H12E 109.5
H12D C12B H12F 109.5
H12E C12B H12F 109.5
H13D C13B H13E 109.5
H13D C13B H13F 109.5
H13E C13B H13F 109.5
H14D C14B H14E 109.5
H14D C14B H14F 109.5
H14E C14B H14F 109.5
C1 C15 C10 121.51(13)
C1 C15 H15 119.2
C10 C15 H15 119.2
C23 N16 C17 117.57(12)
C23 N16 C1 117.25(11)
C17 N16 C1 118.53(11)
C18 C17 C22 118.59(14)
C18 C17 N16 121.39(13)
C22 C17 N16 120.01(14)
C19 C18 C17 120.45(15)
C19 C18 H18 119.8
C17 C18 H18 119.8
C20 C19 C18 120.89(16)
C20 C19 H19 119.6
C18 C19 H19 119.6
C21 C20 C19 118.73(16)
C21 C20 H20 120.6
C19 C20 H20 120.6
C20 C21 C22 121.23(16)
C20 C21 H21 119.4
C22 C21 H21 119.4
C21 C22 C17 120.09(16)
C21 C22 H22 120
C17 C22 H22 120
N24 C23 N28 125.70(14)
N24 C23 N16 116.66(13)
N28 C23 N16 117.63(13)
C23 N24 C25 124.07(13)
C23 N24 H24 110.8(9)
C25 N24 H24 124.6(9)
N24 C25 C27 110.44(14)
N24 C25 C26 106.88(13)
C27 C25 C26 112.17(15)
N24 C25 H25 109.1
C27 C25 H25 109.1
C26 C25 H25 109.1
C25 C26 H26A 109.5
C25 C26 H26B 109.5
H26A C26 H26B 109.5
C25 C26 H26C 109.5
H26A C26 H26C 109.5
H26B C26 H26C 109.5
C25 C27 H27A 109.5
C25 C27 H27B 109.5
H27A C27 H27B 109.5
C25 C27 H27C 109.5
H27A C27 H27C 109.5
H27B C27 H27C 109.5
C23 N28 C29 124.67(14)
C23 N28 H28 117.7
C29 N28 H28 117.7
N28 C29 C31 110.63(14)
N28 C29 C30 108.18(15)
C31 C29 C30 111.53(16)
N28 C29 H29 108.8
C31 C29 H29 108.8
C30 C29 H29 108.8
C29 C30 H30A 109.5
C29 C30 H30B 109.5
H30A C30 H30B 109.5
C29 C30 H30C 109.5
H30A C30 H30C 109.5
H30B C30 H30C 109.5
C29 C31 H31A 109.5
C29 C31 H31B 109.5
H31A C31 H31B 109.5
C29 C31 H31C 109.5
H31A C31 H31C 109.5
H31B C31 H31C 109.5
H40A O40 H40B 108.5(19)

loop_
_geom_bond_atom_site_label_1
_geom_bond_atom_site_label_2
_geom_bond_distance
C1 C15 1.388(2)
C1 C2 1.410(2)
C1 N16 1.4603(18)
O2 C2 1.3468(18)
O2 H24 1.30(2)
C2 C4 1.422(2)
C4 C9 1.395(2)
C4 C5 1.544(2)
C5 C8 1.529(2)
C5 C6 1.534(2)
C5 C7 1.537(2)
C6 H6A 0.98
C6 H6B 0.98
C6 H6C 0.98
C7 H7A 0.98
C7 H7B 0.98
C7 H7C 0.98
C8 H8A 0.98
C8 H8B 0.98
C8 H8C 0.98
C9 C10 1.399(2)
C9 H9 0.95
C10 C15 1.391(2)
C10 C11A 1.537(2)
C11A C14A 1.501(6)
C11A C12A 1.515(9)
C11A C13A 1.528(7)
C12A H12A 0.98
C12A H12B 0.98
C12A H12C 0.98
C13A H13A 0.98
C13A H13B 0.98
C13A H13C 0.98
C14A H14A 0.98
C14A H14B 0.98
C14A H14C 0.98
C12B H12D 0.98
C12B H12E 0.98
C12B H12F 0.98
C13B H13D 0.98
C13B H13E 0.98
C13B H13F 0.98
C14B H14D 0.98
C14B H14E 0.98
C14B H14F 0.98
C15 H15 0.95
N16 C23 1.4177(19)
N16 C17 1.4229(19)
C17 C18 1.397(2)
C17 C22 1.397(2)
C18 C19 1.387(2)
C18 H18 0.95
C19 C20 1.386(2)
C19 H19 0.95
C20 C21 1.383(3)
C20 H20 0.95
C21 C22 1.389(2)
C21 H21 0.95
C22 H22 0.95
C23 N24 1.3012(19)
C23 N28 1.3373(19)
N24 C25 1.4707(19)
N24 H24 1.22(2)
C25 C27 1.523(3)
C25 C26 1.526(2)
C25 H25 1
C26 H26A 0.98
C26 H26B 0.98
C26 H26C 0.98
C27 H27A 0.98
C27 H27B 0.98
C27 H27C 0.98
N28 C29 1.475(2)
N28 H28 0.88
C29 C31 1.518(3)
C29 C30 1.522(3)
C29 H29 1
C30 H30A 0.98
C30 H30B 0.98
C30 H30C 0.98
C31 H31A 0.98
C31 H31B 0.98
C31 H31C 0.98
O40 H40A 1.01(2)
O40 H40B 0.83(2)

loop_
_geom_torsion_atom_site_label_1
_geom_torsion_atom_site_label_2
_geom_torsion_atom_site_label_3
_geom_torsion_atom_site_label_4
_geom_torsion
C15 C1 C2 O2 -178.11(13)
N16 C1 C2 O2 -0.7(2)
C15 C1 C2 C4 3.3(2)
N16 C1 C2 C4 -179.30(12)
O2 C2 C4 C9 178.21(13)
C1 C2 C4 C9 -3.2(2)
O2 C2 C4 C5 -2.6(2)
C1 C2 C4 C5 175.95(13)
C9 C4 C5 C8 -115.88(16)
C2 C4 C5 C8 64.98(18)
C9 C4 C5 C6 4.3(2)
C2 C4 C5 C6 -174.84(15)
C9 C4 C5 C7 123.43(16)
C2 C4 C5 C7 -55.71(19)
C2 C4 C9 C10 0.8(2)
C5 C4 C9 C10 -178.34(14)
C4 C9 C10 C15 1.6(2)
C4 C9 C10 C11A -177.06(14)
C15 C10 C11A C14A 20.1(6)
C9 C10 C11A C14A -161.3(6)
C15 C10 C11A C12A 144.0(7)
C9 C10 C11A C12A -37.4(7)
C15 C10 C11A C13A -98.2(5)
C9 C10 C11A C13A 80.4(5)
C2 C1 C15 C10 -0.8(2)
N16 C1 C15 C10 -178.29(13)
C9 C10 C15 C1 -1.6(2)
C11A C10 C15 C1 177.08(14)
C15 C1 N16 C23 -114.88(15)
C2 C1 N16 C23 67.61(18)
C15 C1 N16 C17 94.35(16)
C2 C1 N16 C17 -83.17(17)
C23 N16 C17 C18 1.7(2)
C1 N16 C17 C18 152.37(14)
C23 N16 C17 C22 -177.75(14)
C1 N16 C17 C22 -27.1(2)
C22 C17 C18 C19 1.1(2)
N16 C17 C18 C19 -178.31(14)
C17 C18 C19 C20 0.1(3)
C18 C19 C20 C21 -1.1(3)
C19 C20 C21 C22 0.9(3)
C20 C21 C22 C17 0.3(3)
C18 C17 C22 C21 -1.3(2)
N16 C17 C22 C21 178.16(15)
C17 N16 C23 N24 96.86(16)
C1 N16 C23 N24 -54.20(19)
C17 N16 C23 N28 -82.09(17)
C1 N16 C23 N28 126.86(15)
N28 C23 N24 C25 -6.9(2)
N16 C23 N24 C25 174.22(14)
C23 N24 C25 C27 88.08(18)
C23 N24 C25 C26 -149.65(16)
N24 C23 N28 C29 167.09(16)
N16 C23 N28 C29 -14.1(2)
C23 N28 C29 C31 -78.6(2)
C23 N28 C29 C30 158.94(16)
